data_2225217
loop_
_publ_author_name
'Aouine, Younas'
'Alami, Anouar'
'El Hallaoui, Abdelilah'
'Elachqar, Abdelrhani'
'Zouihri, Hafid'

_publ_section_title
;
 <i>N</i>-(Cyanomethyl)benzamide
;
_journal_coeditor_code DN2533
_journal_issue 3
_journal_name_full 'Acta Crystallographica Section E'
_journal_page_first o530
_journal_paper_doi 10.1107/S1600536810003557
_journal_volume 66
_journal_year 2010
_chemical_formula_iupac 'C9 H8 N2 O'
_chemical_formula_moiety 'C9 H8 N2 O'
_chemical_formula_sum 'C9 H8 N2 O'
_chemical_formula_weight 160.17
_chemical_melting_point 413
_chemical_name_common N-(cyanomethyl)benzamide
_chemical_name_systematic
;
<i>N</i>-(Cyanomethyl)benzamide
;
_space_group_IT_number 61
_symmetry_cell_setting orthorhombic
_symmetry_space_group_name_Hall '-P 2ac 2ab'
_symmetry_space_group_name_H-M 'P b c a'
_atom_sites_solution_hydrogens geom
_atom_sites_solution_primary direct
_atom_sites_solution_secondary difmap
_audit_creation_method SHELXL-97
_cell_angle_alpha 90.00
_cell_angle_beta 90.00
_cell_angle_gamma 90.00
_cell_formula_units_Z 8
_cell_length_a 9.8623(5)
_cell_length_b 8.0576(4)
_cell_length_c 20.9268(9)
_cell_measurement_pressure 101
_cell_measurement_reflns_used 3689
_cell_measurement_temperature 296(2)
_cell_measurement_theta_max 27.2
_cell_measurement_theta_min 2.5
_cell_volume 1662.98(14)
_computing_cell_refinement 'SAINT (Bruker, 2005)'
_computing_data_collection 'APEX2 (Bruker, 2005)'
_computing_data_reduction 'SAINT (Bruker, 2005)'
_computing_molecular_graphics 'PLATON (Spek, 2009) and ORTEP-3 for Windows (Farrugia, 1997)'
_computing_publication_material 'publCIF (Westrip, 2010)'
_computing_structure_refinement 'SHELXL97 (Sheldrick, 2008)'
_computing_structure_solution 'SHELXS97 (Sheldrick, 2008)'
_diffrn_ambient_temperature 296(2)
_diffrn_measured_fraction_theta_full 0.994
_diffrn_measured_fraction_theta_max 0.994
_diffrn_measurement_device_type 'Bruker X8 APEXII CCD area-detector'
_diffrn_measurement_method '\f and \w'
_diffrn_radiation_monochromator graphite
_diffrn_radiation_source 'fine-focus sealed tube'
_diffrn_radiation_type MoK\a
_diffrn_radiation_wavelength 0.71073
_diffrn_reflns_av_R_equivalents 0.0273
_diffrn_reflns_av_sigmaI/netI 0.0198
_diffrn_reflns_limit_h_max 12
_diffrn_reflns_limit_h_min -12
_diffrn_reflns_limit_k_max 10
_diffrn_reflns_limit_k_min -10
_diffrn_reflns_limit_l_max 27
_diffrn_reflns_limit_l_min -26
_diffrn_reflns_number 11132
_diffrn_reflns_theta_full 27.61
_diffrn_reflns_theta_max 27.61
_diffrn_reflns_theta_min 2.84
_exptl_absorpt_coefficient_mu 0.087
_exptl_absorpt_correction_type none
_exptl_crystal_colour colourless
_exptl_crystal_density_diffrn 1.280
_exptl_crystal_density_method 'not measured'
_exptl_crystal_description Block
_exptl_crystal_F_000 672
_exptl_crystal_size_max 0.33
_exptl_crystal_size_mid 0.28
_exptl_crystal_size_min 0.22
_refine_diff_density_max 0.141
_refine_diff_density_min -0.179
_refine_ls_extinction_method none
_refine_ls_goodness_of_fit_ref 1.022
_refine_ls_hydrogen_treatment mixed
_refine_ls_matrix_type full
_refine_ls_number_parameters 141
_refine_ls_number_reflns 1920
_refine_ls_number_restraints 0
_refine_ls_restrained_S_all 1.022
_refine_ls_R_factor_all 0.0552
_refine_ls_R_factor_gt 0.0379
_refine_ls_shift/su_max 0.000
_refine_ls_shift/su_mean 0.000
_refine_ls_structure_factor_coef Fsqd
_refine_ls_weighting_details 'calc w=1/[\s^2^(Fo^2^)+(0.0541P)^2^+0.2439P] where P=(Fo^2^+2Fc^2^)/3'
_refine_ls_weighting_scheme calc
_refine_ls_wR_factor_gt 0.0972
_refine_ls_wR_factor_ref 0.1091
_reflns_number_gt 1433
_reflns_number_total 1920
_reflns_threshold_expression I>2\s(I)
_cod_data_source_file dn2533.cif
_cod_data_source_block I
_cod_database_code 2225217
_cod_database_fobs_code 2225217

loop_
_symmetry_equiv_pos_as_xyz
'x, y, z'
'-x+1/2, -y, z+1/2'
'-x, y+1/2, -z+1/2'
'x+1/2, -y+1/2, -z'
'-x, -y, -z'
'x-1/2, y, -z-1/2'
'x, -y-1/2, z-1/2'
'-x-1/2, y-1/2, z'

loop_
_atom_site_type_symbol
_atom_site_label
_atom_site_fract_x
_atom_site_fract_y
_atom_site_fract_z
_atom_site_U_iso_or_equiv
_atom_site_adp_type
_atom_site_calc_flag
_atom_site_refinement_flags
_atom_site_occupancy
_atom_site_disorder_assembly
_atom_site_disorder_group
C C1 0.24170(14) 0.39220(16) 0.13675(7) 0.0488(3) Uani d . 1 . .
C C2 0.25299(17) 0.43033(18) 0.07283(7) 0.0591(4) Uani d . 1 . .
C C3 0.36704(17) 0.38418(18) 0.03941(7) 0.0592(4) Uani d . 1 . .
C C4 0.47054(16) 0.30131(19) 0.06980(7) 0.0552(4) Uani d . 1 . .
C C5 0.46079(13) 0.26308(16) 0.13418(6) 0.0448(3) Uani d . 1 . .
C C6 0.34534(11) 0.30793(14) 0.16810(6) 0.0387(3) Uani d . 1 . .
C C7 0.32434(11) 0.26377(15) 0.23629(6) 0.0415(3) Uani d . 1 . .
C C8 0.41628(14) 0.17663(17) 0.33761(6) 0.0498(3) Uani d . 1 . .
C C9 0.37055(14) 0.31427(19) 0.37822(6) 0.0529(3) Uani d . 1 . .
O O1 0.21031(8) 0.25889(15) 0.26031(5) 0.0645(3) Uani d . 1 . .
N N1 0.43271(11) 0.22652(14) 0.27184(5) 0.0456(3) Uani d . 1 . .
N N2 0.33580(17) 0.4211(2) 0.40988(7) 0.0792(4) Uani d . 1 . .
H H1 0.1646(16) 0.4224(18) 0.1609(7) 0.064(4) Uiso d . 1 . .
H H2 0.1826(17) 0.489(2) 0.0525(8) 0.075(5) Uiso d . 1 . .
H H3 0.3723(16) 0.410(2) -0.0064(8) 0.073(5) Uiso d . 1 . .
H H4 0.5496(17) 0.267(2) 0.0484(8) 0.067(5) Uiso d . 1 . .
H H5 0.5302(16) 0.2004(18) 0.1546(7) 0.054(4) Uiso d . 1 . .
H H6 0.5098(18) 0.2419(17) 0.2585(7) 0.053(4) Uiso d . 1 . .
H H7 0.5037(17) 0.1326(19) 0.3548(8) 0.065(4) Uiso d . 1 . .
H H8 0.3480(15) 0.0870(17) 0.3409(7) 0.057(4) Uiso d . 1 . .

loop_
_atom_site_aniso_label
_atom_site_aniso_U_11
_atom_site_aniso_U_22
_atom_site_aniso_U_33
_atom_site_aniso_U_12
_atom_site_aniso_U_13
_atom_site_aniso_U_23
C1 0.0411(7) 0.0482(7) 0.0571(8) 0.0051(6) -0.0007(6) 0.0009(6)
C2 0.0638(9) 0.0554(8) 0.0581(8) 0.0075(7) -0.0087(7) 0.0066(7)
C3 0.0733(11) 0.0587(8) 0.0457(7) -0.0087(8) -0.0014(7) 0.0005(6)
C4 0.0508(8) 0.0631(8) 0.0517(7) -0.0064(7) 0.0110(6) -0.0100(6)
C5 0.0333(6) 0.0512(7) 0.0500(7) -0.0016(5) 0.0015(5) -0.0043(5)
C6 0.0290(5) 0.0400(5) 0.0470(6) -0.0038(5) -0.0013(5) -0.0023(5)
C7 0.0240(5) 0.0503(6) 0.0502(7) -0.0016(5) 0.0027(5) 0.0016(5)
C8 0.0373(7) 0.0564(8) 0.0558(7) 0.0041(6) 0.0010(6) 0.0149(6)
C9 0.0435(7) 0.0665(8) 0.0487(7) 0.0021(6) 0.0020(6) 0.0156(7)
O1 0.0224(4) 0.1126(9) 0.0586(6) -0.0004(5) 0.0037(4) 0.0142(5)
N1 0.0236(5) 0.0632(7) 0.0500(6) -0.0002(5) 0.0027(4) 0.0093(5)
N2 0.0867(11) 0.0836(9) 0.0675(8) 0.0108(8) 0.0100(8) -0.0003(7)

loop_
_atom_type_symbol
_atom_type_description
_atom_type_scat_dispersion_real
_atom_type_scat_dispersion_imag
_atom_type_scat_source
C C 0.0033 0.0016 'International Tables Vol C Tables 4.2.6.8 and 6.1.1.4'
H H 0.0000 0.0000 'International Tables Vol C Tables 4.2.6.8 and 6.1.1.4'
N N 0.0061 0.0033 'International Tables Vol C Tables 4.2.6.8 and 6.1.1.4'
O O 0.0106 0.0060 'International Tables Vol C Tables 4.2.6.8 and 6.1.1.4'

loop_
_geom_angle_atom_site_label_1
_geom_angle_atom_site_label_2
_geom_angle_atom_site_label_3
_geom_angle_site_symmetry_1
_geom_angle_site_symmetry_3
_geom_angle
_geom_angle_publ_flag
C5 C6 C1 . . 119.21(12) ?
C5 C6 C7 . . 122.87(11) ?
C1 C6 C7 . . 117.86(11) ?
O1 C7 N1 . . 119.70(11) ?
O1 C7 C6 . . 121.79(11) ?
N1 C7 C6 . . 118.50(10) ?
C4 C5 C6 . . 119.72(13) ?
C4 C5 H5 . . 120.3(9) ?
C6 C5 H5 . . 119.9(9) ?
C3 C4 C5 . . 120.40(14) ?
C3 C4 H4 . . 122.4(10) ?
C5 C4 H4 . . 117.2(10) ?
C2 C1 C6 . . 120.49(13) ?
C2 C1 H1 . . 121.8(9) ?
C6 C1 H1 . . 117.7(9) ?
N1 C8 C9 . . 112.10(11) ?
N1 C8 H8 . . 110.2(8) ?
C9 C8 H8 . . 107.6(8) ?
N1 C8 H7 . . 110.2(9) ?
C9 C8 H7 . . 109.0(9) ?
H8 C8 H7 . . 107.6(12) ?
N2 C9 C8 . . 179.61(18) ?
C3 C2 C1 . . 119.98(14) ?
C3 C2 H2 . . 120.6(10) ?
C1 C2 H2 . . 119.4(10) ?
C4 C3 C2 . . 120.20(14) ?
C4 C3 H3 . . 121.1(10) ?
C2 C3 H3 . . 118.7(9) ?
C7 N1 C8 . . 120.25(11) ?
C7 N1 H6 . . 121.2(11) ?
C8 N1 H6 . . 118.2(11) ?

loop_
_geom_bond_atom_site_label_1
_geom_bond_atom_site_label_2
_geom_bond_site_symmetry_2
_geom_bond_distance
_geom_bond_publ_flag
C1 C2 . 1.377(2) ?
C1 C6 . 1.3915(17) ?
C1 H1 . 0.945(16) ?
C2 C3 . 1.376(2) ?
C2 H2 . 0.940(18) ?
C3 H3 . 0.984(16) ?
C4 C3 . 1.376(2) ?
C4 H4 . 0.940(17) ?
C5 C4 . 1.3854(19) ?
C5 C6 . 1.3896(17) ?
C5 H5 . 0.952(16) ?
C6 C7 . 1.4852(17) ?
C7 O1 . 1.2324(13) ?
C7 N1 . 1.3364(15) ?
C8 N1 . 1.4430(17) ?
C8 C9 . 1.468(2) ?
C8 H8 . 0.990(15) ?
C8 H7 . 0.999(17) ?
C9 N2 . 1.1389(19) ?
N1 H6 . 0.820(17) ?

loop_
_geom_hbond_atom_site_label_D
_geom_hbond_atom_site_label_H
_geom_hbond_atom_site_label_A
_geom_hbond_site_symmetry_A
_geom_hbond_distance_DH
_geom_hbond_distance_HA
_geom_hbond_distance_DA
_geom_hbond_angle_DHA
_geom_hbond_publ_flag
N1 H6 O1 6_656 0.819(17) 2.021(18) 2.8313(14) 169 yes

loop_
_cod_related_entry_id
_cod_related_entry_database
_cod_related_entry_code
1 ChemSpider 91602
